data_4506751
loop_
_publ_author_name
'Sanphui, Palash'
'Kumar, S. Sudalai'
'Nangia, Ashwini'

_publ_section_title
;
 Pharmaceutical Cocrystals of Niclosamide
;
_journal_issue 9
_journal_name_full 'Crystal Growth &amp; Design'
_journal_page_first 4588
_journal_paper_doi 10.1021/cg300784v
_journal_volume 12
_journal_year 2012
_chemical_formula_moiety 'C13 H8 Cl2 N2 O4, C7 H8 N4 O2, C2 H3 N'
_chemical_formula_sum 'C20 H16 Cl2 N6 O6'
_chemical_formula_weight 507.29
_chemical_name_common Niclosamide-theophylline
_chemical_name_systematic
;2,5-dichloro-4-nitrosalicylanilide, 1,3-dimethyl-7H-purine-2,6-dione  
 ? 
;
_space_group_IT_number 14
_symmetry_cell_setting monoclinic
_symmetry_space_group_name_Hall '-P 2ybc'
_symmetry_space_group_name_H-M 'P 1 21/c 1'
_atom_sites_solution_hydrogens geom
_atom_sites_solution_primary direct
_atom_sites_solution_secondary difmap
_audit_creation_method SHELXL-97
_cell_angle_alpha 90.00
_cell_angle_beta 99.924(8)
_cell_angle_gamma 90.00
_cell_formula_units_Z 4
_cell_length_a 9.1371(7)
_cell_length_b 10.8809(9)
_cell_length_c 22.4497(17)
_cell_measurement_reflns_used 2340
_cell_measurement_temperature 298(2)
_cell_measurement_theta_max 26.3152
_cell_measurement_theta_min 2.6210
_cell_volume 2198.6(3)
_computing_structure_refinement 'SHELXL-97 (Sheldrick, 1997)'
_computing_structure_solution 'SHELXS-97 (Sheldrick, 1990)'
_diffrn_ambient_temperature 298(2)
_diffrn_measured_fraction_theta_full 0.999
_diffrn_measured_fraction_theta_max 0.999
_diffrn_measurement_device_type 'Xcalibur, Eos, Gemini'
_diffrn_radiation_monochromator graphite
_diffrn_radiation_source 'fine-focus sealed tube'
_diffrn_radiation_type MoK\a
_diffrn_radiation_wavelength 0.71073
_diffrn_reflns_av_R_equivalents 0.0510
_diffrn_reflns_av_sigmaI/netI 0.0946
_diffrn_reflns_limit_h_max 11
_diffrn_reflns_limit_h_min -10
_diffrn_reflns_limit_k_max 8
_diffrn_reflns_limit_k_min -13
_diffrn_reflns_limit_l_max 28
_diffrn_reflns_limit_l_min -18
_diffrn_reflns_number 10097
_diffrn_reflns_theta_full 26.37
_diffrn_reflns_theta_max 26.37
_diffrn_reflns_theta_min 2.63
_exptl_absorpt_coefficient_mu 0.347
_exptl_absorpt_correction_T_max 0.9401
_exptl_absorpt_correction_T_min 0.9090
_exptl_absorpt_correction_type multi-scan
_exptl_absorpt_process_details SADABS
_exptl_crystal_colour Colorless
_exptl_crystal_density_diffrn 1.533
_exptl_crystal_density_method 'not measured'
_exptl_crystal_description Plate
_exptl_crystal_F_000 1040
_exptl_crystal_size_max 0.28
_exptl_crystal_size_mid 0.24
_exptl_crystal_size_min 0.18
_refine_diff_density_max 0.233
_refine_diff_density_min -0.342
_refine_diff_density_rms 0.056
_refine_ls_extinction_method none
_refine_ls_goodness_of_fit_ref 0.998
_refine_ls_hydrogen_treatment mixed
_refine_ls_matrix_type full
_refine_ls_number_parameters 321
_refine_ls_number_reflns 4499
_refine_ls_number_restraints 0
_refine_ls_restrained_S_all 0.998
_refine_ls_R_factor_all 0.1273
_refine_ls_R_factor_gt 0.0614
_refine_ls_shift/su_max 0.000
_refine_ls_shift/su_mean 0.000
_refine_ls_structure_factor_coef Fsqd
_refine_ls_weighting_details 'calc w=1/[\s^2^(Fo^2^)+(0.0352P)^2^+0.0000P] where P=(Fo^2^+2Fc^2^)/3'
_refine_ls_weighting_scheme calc
_refine_ls_wR_factor_gt 0.1032
_refine_ls_wR_factor_ref 0.1358
_reflns_number_gt 2389
_reflns_number_total 4499
_reflns_threshold_expression >2sigma(I)
_cod_data_source_file cg300784v_si_005.cif
_cod_data_source_block NCL-THPH
_cod_depositor_comments
;
The following automatic conversions were performed:

'_symmetry_cell_setting' value 'Monoclinic' changed to 'monoclinic'
according to /home/saulius/struct/CIF-dictionaries/cif_core.dic
dictionary named 'cif_core.dic' version 2.4.2 from
2011-04-26.

'_exptl_absorpt_correction_type' value 'Multi-scan'
changed to 'multi-scan' according to
/home/saulius/struct/CIF-dictionaries/cif_core.dic dictionary named
'cif_core.dic' version 2.4.2 from 2011-04-26.

Automatic conversion script
Id: cif_fix_values 1891 2012-01-12 08:04:46Z andrius 
;
_cod_original_sg_symbol_H-M P21/c
_cod_database_code 4506751

loop_
_symmetry_equiv_pos_as_xyz
'x, y, z'
'-x, y+1/2, -z+1/2'
'-x, -y, -z'
'x, -y-1/2, z-1/2'

loop_
_atom_site_label
_atom_site_type_symbol
_atom_site_fract_x
_atom_site_fract_y
_atom_site_fract_z
_atom_site_U_iso_or_equiv
_atom_site_adp_type
_atom_site_occupancy
_atom_site_symmetry_multiplicity
_atom_site_calc_flag
_atom_site_refinement_flags
Cl1 Cl 0.99053(10) 0.22920(8) 0.39604(4) 0.0579(3) Uani 1 1 d .
Cl2 Cl 1.03831(14) 0.03258(12) 0.78358(5) 0.0899(4) Uani 1 1 d .
O5 O 0.8968(3) 0.4299(2) 0.56298(11) 0.0519(6) Uani 1 1 d .
O4 O 1.1473(3) 0.1996(2) 0.54682(12) 0.0529(7) Uani 1 1 d .
C1 C 0.7763(4) 0.1129(3) 0.44486(15) 0.0360(8) Uani 1 1 d .
N4 N 0.6620(3) 0.3493(2) 0.55581(12) 0.0418(7) Uani 1 1 d .
N1 N 0.8779(3) 0.1208(3) 0.49860(13) 0.0410(7) Uani 1 1 d .
N6 N 0.5789(3) 0.4356(2) 0.37779(14) 0.0498(8) Uani 1 1 d .
O3 O 0.7456(3) 0.0317(2) 0.56420(11) 0.0633(7) Uani 1 1 d .
O6 O 0.4303(3) 0.2673(2) 0.55059(12) 0.0586(7) Uani 1 1 d .
N3 N 0.4897(3) 0.3436(2) 0.46408(14) 0.0440(7) Uani 1 1 d .
N5 N 0.8057(4) 0.4876(3) 0.42699(14) 0.0472(8) Uani 1 1 d .
C15 C 0.5957(4) 0.4019(3) 0.43709(16) 0.0408(8) Uani 1 1 d .
C18 C 0.7769(4) 0.4066(3) 0.53115(16) 0.0399(8) Uani 1 1 d .
C17 C 0.7323(4) 0.4316(3) 0.46866(16) 0.0385(8) Uani 1 1 d .
C8 C 0.9848(4) 0.1064(3) 0.60637(15) 0.0401(8) Uani 1 1 d .
C6 C 0.6370(4) 0.0581(3) 0.44007(15) 0.0443(9) Uani 1 1 d .
H6 H 0.6088 0.0225 0.4740 0.053 Uiso 1 1 calc R
C13 C 1.1205(4) 0.1631(3) 0.60201(16) 0.0423(9) Uani 1 1 d .
C5 C 0.5405(4) 0.0558(3) 0.38573(16) 0.0489(9) Uani 1 1 d .
H5 H 0.4481 0.0182 0.3827 0.059 Uiso 1 1 calc R
C7 C 0.8597(4) 0.0819(3) 0.55526(16) 0.0418(9) Uani 1 1 d .
C14 C 0.5221(4) 0.3175(3) 0.52441(18) 0.0451(9) Uani 1 1 d .
C2 C 0.8162(4) 0.1641(3) 0.39233(16) 0.0413(8) Uani 1 1 d .
C4 C 0.5831(4) 0.1102(3) 0.33569(16) 0.0478(9) Uani 1 1 d .
C20 C 0.3454(4) 0.3084(3) 0.42931(18) 0.0591(11) Uani 1 1 d .
H20A H 0.3307 0.2217 0.4335 0.089 Uiso 1 1 calc R
H20B H 0.3427 0.3278 0.3874 0.089 Uiso 1 1 calc R
H20C H 0.2681 0.3525 0.4441 0.089 Uiso 1 1 calc R
C10 C 1.0687(4) 0.0850(3) 0.71337(16) 0.0539(10) Uani 1 1 d .
C3 C 0.7210(4) 0.1640(3) 0.33843(16) 0.0456(9) Uani 1 1 d .
H3 H 0.7483 0.1993 0.3043 0.055 Uiso 1 1 calc R
C9 C 0.9622(4) 0.0677(3) 0.66333(15) 0.0451(9) Uani 1 1 d .
H9 H 0.8733 0.0296 0.6673 0.054 Uiso 1 1 calc R
C19 C 0.6892(4) 0.3231(3) 0.62116(15) 0.0555(10) Uani 1 1 d .
H19A H 0.6331 0.3794 0.6413 0.083 Uiso 1 1 calc R
H19B H 0.7931 0.3325 0.6369 0.083 Uiso 1 1 calc R
H19C H 0.6591 0.2405 0.6279 0.083 Uiso 1 1 calc R
C16 C 0.7104(4) 0.4870(3) 0.37511(18) 0.0517(10) Uani 1 1 d .
H16 H 0.7336 0.5198 0.3396 0.062 Uiso 1 1 calc R
O2 O 0.5149(3) 0.1654(3) 0.23541(13) 0.0950(11) Uani 1 1 d .
N2 N 0.4793(4) 0.1114(3) 0.27833(16) 0.0700(10) Uani 1 1 d .
C12 C 1.2275(4) 0.1802(3) 0.65342(17) 0.0539(10) Uani 1 1 d .
H12 H 1.3169 0.2182 0.6501 0.065 Uiso 1 1 calc R
C11 C 1.2026(4) 0.1417(3) 0.70902(18) 0.0602(11) Uani 1 1 d .
H11 H 1.2744 0.1534 0.7433 0.072 Uiso 1 1 calc R
O1 O 0.3593(4) 0.0625(4) 0.27574(14) 0.1194(14) Uani 1 1 d .
H2 H 1.240(4) 0.222(3) 0.5478(18) 0.078(14) Uiso 1 1 d .
H1 H 0.963(4) 0.156(3) 0.4947(17) 0.080(14) Uiso 1 1 d .
H5A H 0.905(4) 0.517(3) 0.4362(15) 0.062(11) Uiso 1 1 d .

loop_
_atom_site_aniso_label
_atom_site_aniso_U_11
_atom_site_aniso_U_22
_atom_site_aniso_U_33
_atom_site_aniso_U_23
_atom_site_aniso_U_13
_atom_site_aniso_U_12
Cl1 0.0449(6) 0.0661(6) 0.0652(6) 0.0098(5) 0.0169(5) -0.0137(5)
Cl2 0.0809(9) 0.1431(10) 0.0469(6) 0.0099(7) 0.0147(6) -0.0046(8)
O5 0.0295(14) 0.0713(16) 0.0548(15) -0.0013(13) 0.0070(13) -0.0099(13)
O4 0.0329(16) 0.0720(17) 0.0549(16) 0.0076(13) 0.0109(14) -0.0110(14)
C1 0.0285(19) 0.0384(18) 0.0417(19) 0.0000(16) 0.0075(16) 0.0026(15)
N4 0.0289(17) 0.0493(16) 0.0486(18) 0.0002(14) 0.0107(14) -0.0035(14)
N1 0.0322(18) 0.0477(17) 0.0439(18) 0.0050(15) 0.0090(15) -0.0073(15)
N6 0.0372(18) 0.0549(18) 0.057(2) 0.0020(16) 0.0083(16) 0.0027(15)
O3 0.0400(16) 0.0989(19) 0.0517(15) 0.0110(14) 0.0103(14) -0.0230(15)
O6 0.0378(15) 0.0678(16) 0.0750(19) -0.0010(14) 0.0234(15) -0.0141(13)
N3 0.0283(17) 0.0481(17) 0.0572(19) -0.0051(15) 0.0115(15) -0.0058(14)
N5 0.0375(19) 0.0521(18) 0.055(2) 0.0020(16) 0.0153(17) -0.0041(16)
C15 0.030(2) 0.0383(19) 0.055(2) -0.0032(17) 0.0100(18) 0.0037(16)
C18 0.027(2) 0.0362(19) 0.057(2) -0.0042(17) 0.0106(18) -0.0005(16)
C17 0.0272(19) 0.0405(19) 0.050(2) -0.0005(17) 0.0114(17) 0.0013(16)
C8 0.034(2) 0.0394(18) 0.049(2) -0.0017(17) 0.0126(18) 0.0004(16)
C6 0.034(2) 0.059(2) 0.041(2) 0.0010(18) 0.0086(18) -0.0044(18)
C13 0.037(2) 0.046(2) 0.045(2) -0.0041(17) 0.0116(18) -0.0015(17)
C5 0.035(2) 0.063(2) 0.052(2) -0.0026(19) 0.0152(19) -0.0045(18)
C7 0.035(2) 0.045(2) 0.047(2) 0.0014(17) 0.0122(18) 0.0024(17)
C14 0.034(2) 0.038(2) 0.066(3) -0.0053(19) 0.017(2) -0.0004(17)
C2 0.032(2) 0.0416(19) 0.053(2) 0.0029(17) 0.0145(19) 0.0015(16)
C4 0.033(2) 0.067(2) 0.042(2) -0.0055(19) 0.0027(18) 0.0072(19)
C20 0.032(2) 0.065(2) 0.078(3) -0.011(2) 0.005(2) -0.0051(19)
C10 0.054(3) 0.067(2) 0.042(2) -0.001(2) 0.014(2) 0.005(2)
C3 0.042(2) 0.054(2) 0.044(2) 0.0047(18) 0.0168(19) 0.0066(18)
C9 0.036(2) 0.054(2) 0.047(2) 0.0009(18) 0.0126(19) 0.0044(18)
C19 0.047(2) 0.067(2) 0.055(2) 0.001(2) 0.017(2) -0.006(2)
C16 0.046(3) 0.056(2) 0.053(2) 0.005(2) 0.009(2) 0.003(2)
O2 0.075(2) 0.159(3) 0.0503(18) 0.018(2) 0.0101(18) 0.002(2)
N2 0.049(2) 0.111(3) 0.051(2) -0.001(2) 0.012(2) -0.002(2)
C12 0.044(2) 0.060(2) 0.059(2) -0.004(2) 0.011(2) -0.008(2)
C11 0.050(3) 0.072(3) 0.057(3) -0.011(2) 0.003(2) -0.003(2)
O1 0.059(2) 0.227(4) 0.065(2) 0.012(2) -0.0082(19) -0.048(3)

loop_
_atom_type_symbol
_atom_type_description
_atom_type_scat_dispersion_real
_atom_type_scat_dispersion_imag
_atom_type_scat_source
C C 0.0033 0.0016 'International Tables Vol C Tables 4.2.6.8 and 6.1.1.4'
H H 0.0000 0.0000 'International Tables Vol C Tables 4.2.6.8 and 6.1.1.4'
N N 0.0061 0.0033 'International Tables Vol C Tables 4.2.6.8 and 6.1.1.4'
O O 0.0106 0.0060 'International Tables Vol C Tables 4.2.6.8 and 6.1.1.4'
Cl Cl 0.1484 0.1585 'International Tables Vol C Tables 4.2.6.8 and 6.1.1.4'

loop_
_geom_angle_atom_site_label_1
_geom_angle_atom_site_label_2
_geom_angle_atom_site_label_3
_geom_angle
C13 O4 H2 112(3)
N1 C1 C6 123.9(3)
N1 C1 C2 118.1(3)
C6 C1 C2 118.0(3)
C14 N4 C18 126.2(3)
C14 N4 C19 116.0(3)
C18 N4 C19 117.8(3)
C7 N1 C1 127.8(3)
C7 N1 H1 118(3)
C1 N1 H1 114(3)
C16 N6 C15 101.9(3)
C14 N3 C15 118.8(3)
C14 N3 C20 119.7(3)
C15 N3 C20 121.4(3)
C16 N5 C17 105.6(3)
C16 N5 H5A 130(2)
C17 N5 H5A 124(2)
C17 C15 N6 112.5(3)
C17 C15 N3 121.9(3)
N6 C15 N3 125.6(3)
O5 C18 N4 120.8(3)
O5 C18 C17 127.7(3)
N4 C18 C17 111.5(3)
C15 C17 N5 105.1(3)
C15 C17 C18 123.3(3)
N5 C17 C18 131.6(3)
C9 C8 C13 117.9(3)
C9 C8 C7 115.8(3)
C13 C8 C7 126.3(3)
C5 C6 C1 120.9(3)
C5 C6 H6 119.6
C1 C6 H6 119.6
O4 C13 C12 120.3(3)
O4 C13 C8 119.4(3)
C12 C13 C8 120.3(3)
C6 C5 C4 119.0(3)
C6 C5 H5 120.5
C4 C5 H5 120.5
O3 C7 N1 122.0(3)
O3 C7 C8 120.9(3)
N1 C7 C8 117.1(3)
O6 C14 N3 121.1(3)
O6 C14 N4 120.6(3)
N3 C14 N4 118.3(3)
C3 C2 C1 121.7(3)
C3 C2 Cl1 119.0(3)
C1 C2 Cl1 119.4(3)
C3 C4 C5 121.8(3)
C3 C4 N2 118.9(3)
C5 C4 N2 119.3(3)
N3 C20 H20A 109.5
N3 C20 H20B 109.5
H20A C20 H20B 109.5
N3 C20 H20C 109.5
H20A C20 H20C 109.5
H20B C20 H20C 109.5
C9 C10 C11 121.0(3)
C9 C10 Cl2 119.8(3)
C11 C10 Cl2 119.2(3)
C2 C3 C4 118.6(3)
C2 C3 H3 120.7
C4 C3 H3 120.7
C10 C9 C8 121.0(3)
C10 C9 H9 119.5
C8 C9 H9 119.5
N4 C19 H19A 109.5
N4 C19 H19B 109.5
H19A C19 H19B 109.5
N4 C19 H19C 109.5
H19A C19 H19C 109.5
H19B C19 H19C 109.5
N5 C16 N6 114.9(3)
N5 C16 H16 122.5
N6 C16 H16 122.5
O1 N2 O2 122.5(4)
O1 N2 C4 118.9(4)
O2 N2 C4 118.6(3)
C11 C12 C13 120.7(3)
C11 C12 H12 119.6
C13 C12 H12 119.6
C12 C11 C10 119.1(4)
C12 C11 H11 120.5
C10 C11 H11 120.5

loop_
_geom_bond_atom_site_label_1
_geom_bond_atom_site_label_2
_geom_bond_distance
Cl1 C2 1.732(3)
Cl2 C10 1.743(4)
O5 C18 1.227(4)
O4 C13 1.363(4)
O4 H2 0.88(4)
C1 N1 1.393(4)
C1 C6 1.393(4)
C1 C2 1.408(4)
N4 C14 1.392(4)
N4 C18 1.413(4)
N4 C19 1.473(4)
N1 C7 1.378(4)
N1 H1 0.88(4)
N6 C16 1.336(4)
N6 C15 1.364(4)
O3 C7 1.224(4)
O6 C14 1.233(3)
N3 C14 1.365(4)
N3 C15 1.381(4)
N3 C20 1.463(4)
N5 C16 1.329(5)
N5 C17 1.383(4)
N5 H5A 0.95(3)
C15 C17 1.364(4)
C18 C17 1.418(5)
C8 C9 1.395(4)
C8 C13 1.404(4)
C8 C7 1.497(5)
C6 C5 1.376(5)
C6 H6 0.9300
C13 C12 1.391(5)
C5 C4 1.383(4)
C5 H5 0.9300
C2 C3 1.363(5)
C4 C3 1.381(5)
C4 N2 1.462(5)
C20 H20A 0.9600
C20 H20B 0.9600
C20 H20C 0.9600
C10 C9 1.366(5)
C10 C11 1.389(5)
C3 H3 0.9300
C9 H9 0.9300
C19 H19A 0.9600
C19 H19B 0.9600
C19 H19C 0.9600
C16 H16 0.9300
O2 N2 1.220(4)
N2 O1 1.211(4)
C12 C11 1.372(5)
C12 H12 0.9300
C11 H11 0.9300
